data_7044081
loop_
_publ_author_name
'Chen, Jishi'
'Pan, Yanze'
'Wang, Zonghua'
'Zhao, Peng'

_publ_section_title
;
 The fluorescence properties of tiara like structural thiolated palladium
 clusters
;
_journal_name_full 'Dalton Trans.'
_journal_paper_doi 10.1039/C7DT02836A
_journal_year 2017
_chemical_formula_sum 'C51 H60 O Pd3 S6'
_chemical_formula_weight 1200.55
_chemical_name_systematic
;
 ?
;
_space_group_crystal_system triclinic
_space_group_IT_number 2
_space_group_name_Hall '-P 1'
_space_group_name_H-M_alt 'P -1'
_symmetry_space_group_name_Hall '-P 1'
_symmetry_space_group_name_H-M 'P -1'
_atom_sites_solution_hydrogens geom
_audit_creation_method SHELXL-2013
_audit_update_record
;
2017-08-02 deposited with the CCDC.
2017-09-01 downloaded from the CCDC.
;
_cell_angle_alpha 104.222(3)
_cell_angle_beta 99.280(2)
_cell_angle_gamma 90.295(2)
_cell_formula_units_Z 2
_cell_length_a 11.3964(2)
_cell_length_b 12.8541(4)
_cell_length_c 18.4749(6)
_cell_measurement_reflns_used 11662
_cell_measurement_temperature 289(2)
_cell_measurement_theta_max 69.8450
_cell_measurement_theta_min 3.9250
_cell_volume 2586.28(13)
_computing_cell_refinement 'CrysAlisPro (Agilent Technologies)'
_computing_data_collection 'CrysAlisPro (Agilent Technologies)'
_computing_data_reduction 'CrysAlisPro (Agilent Technologies)'
_computing_molecular_graphics 'Ortep-3 (L. J. Farrugia, 2001)'
_computing_publication_material SHELXL-2013
_computing_structure_refinement 'SHELXL-2013 (Sheldrick, 2013)'
_computing_structure_solution 'SHELXS-97 (Sheldrick, 1997)'
_diffrn_ambient_temperature 289(2)
_diffrn_detector_area_resol_mean 15.9149
_diffrn_measured_fraction_theta_full 0.993
_diffrn_measured_fraction_theta_max 0.976
_diffrn_measurement_device_type 'Gemini S Ultra, Agilent Technologies'
_diffrn_measurement_method '\w scans'
_diffrn_radiation_type CuK\a
_diffrn_radiation_wavelength 1.54184
_diffrn_reflns_av_R_equivalents 0.0482
_diffrn_reflns_av_unetI/netI 0.0541
_diffrn_reflns_Laue_measured_fraction_full 0.993
_diffrn_reflns_Laue_measured_fraction_max 0.976
_diffrn_reflns_limit_h_max 8
_diffrn_reflns_limit_h_min -13
_diffrn_reflns_limit_k_max 15
_diffrn_reflns_limit_k_min -15
_diffrn_reflns_limit_l_max 22
_diffrn_reflns_limit_l_min -22
_diffrn_reflns_number 20139
_diffrn_reflns_point_group_measured_fraction_full 0.993
_diffrn_reflns_point_group_measured_fraction_max 0.976
_diffrn_reflns_theta_full 67.684
_diffrn_reflns_theta_max 69.910
_diffrn_reflns_theta_min 3.935
_diffrn_source 'Enhance Ultra (Cu) X-ray Source'
_exptl_absorpt_coefficient_mu 10.853
_exptl_absorpt_correction_T_max 1.00000
_exptl_absorpt_correction_T_min 0.11835
_exptl_absorpt_correction_type multi-scan
_exptl_absorpt_process_details
;
CrysAlisPro, Agilent Technologies,
Version 1.171.37.35 (release 13-08-2014 CrysAlis171 .NET)
(compiled Aug 13 2014,18:06:01)
Empirical absorption correction using spherical harmonics,
 implemented in SCALE3 ABSPACK scaling algorithm.
;
_exptl_crystal_density_diffrn 1.542
_exptl_crystal_description block
_exptl_crystal_F_000 1216
_exptl_crystal_size_max 0.320
_exptl_crystal_size_mid 0.310
_exptl_crystal_size_min 0.240
_refine_diff_density_max 1.510
_refine_diff_density_min -1.419
_refine_diff_density_rms 0.126
_refine_ls_extinction_method none
_refine_ls_goodness_of_fit_ref 1.068
_refine_ls_hydrogen_treatment constr
_refine_ls_matrix_type full
_refine_ls_number_parameters 550
_refine_ls_number_reflns 9547
_refine_ls_number_restraints 26
_refine_ls_restrained_S_all 1.068
_refine_ls_R_factor_all 0.0474
_refine_ls_R_factor_gt 0.0451
_refine_ls_shift/su_max 0.000
_refine_ls_shift/su_mean 0.000
_refine_ls_structure_factor_coef Fsqd
_refine_ls_weighting_details 'w=1/[\s^2^(Fo^2^)+(0.0780P)^2^] where P=(Fo^2^+2Fc^2^)/3'
_refine_ls_weighting_scheme calc
_refine_ls_wR_factor_gt 0.1225
_refine_ls_wR_factor_ref 0.1258
_reflns_Friedel_coverage 0.000
_reflns_number_gt 8909
_reflns_number_total 9547
_reflns_threshold_expression 'I > 2\s(I)'
_cod_data_source_file c7dt02836a2.cif
_cod_data_source_block shelxl
_cod_database_code 7044081
_shelx_space_group_comment
;
The symmetry employed for this shelxl refinement is uniquely defined
by the following loop, which should always be used as a source of
symmetry information in preference to the above space-group names.
They are only intended as comments.
;
_shelx_estimated_absorpt_t_min 0.129
_shelx_estimated_absorpt_t_max 0.180
_shelxl_version_number 2013-4

loop_
_space_group_symop_operation_xyz
'x, y, z'
'-x, -y, -z'

loop_
_atom_site_label
_atom_site_type_symbol
_atom_site_fract_x
_atom_site_fract_y
_atom_site_fract_z
_atom_site_U_iso_or_equiv
_atom_site_adp_type
_atom_site_occupancy
_atom_site_site_symmetry_order
_atom_site_calc_flag
_atom_site_refinement_flags_posn
_atom_site_refinement_flags_adp
Pd2 Pd 0.05994(2) 0.22565(2) 0.01130(2) 0.03614(10) Uani 1 1 d . .
Pd3 Pd -0.20679(2) 0.14702(2) -0.05400(2) 0.03539(10) Uani 1 1 d . .
Pd1 Pd 0.27077(2) 0.08797(2) 0.06626(2) 0.03566(10) Uani 1 1 d . .
S4 S -0.06375(9) 0.22405(8) -0.10227(5) 0.0396(2) Uani 1 1 d . .
S3 S -0.11623(8) 0.26851(8) 0.05893(5) 0.0388(2) Uani 1 1 d . .
S1 S 0.19165(9) 0.24661(8) 0.12485(5) 0.0403(2) Uani 1 1 d . .
S6 S -0.26655(9) 0.00482(8) -0.15953(5) 0.0391(2) Uani 1 1 d . .
S2 S 0.22526(9) 0.15602(8) -0.03960(5) 0.0398(2) Uani 1 1 d . .
S5 S -0.35643(8) 0.06849(8) -0.01015(5) 0.0377(2) Uani 1 1 d . .
C41 C -0.4201(4) 0.0257(4) -0.1986(2) 0.0487(10) Uani 1 1 d . .
H41A H -0.4535 -0.0394 -0.2353 0.058 Uiso 1 1 calc R U
H41B H -0.4671 0.0403 -0.1582 0.058 Uiso 1 1 calc R U
C1 C 0.1167(4) 0.2316(4) 0.2022(2) 0.0455(9) Uani 1 1 d . .
H1A H 0.0545 0.2827 0.2084 0.055 Uiso 1 1 calc R U
H1B H 0.0800 0.1598 0.1904 0.055 Uiso 1 1 calc R U
C33 C -0.3313(4) 0.1015(3) 0.0926(2) 0.0419(9) Uani 1 1 d . .
H33A H -0.3661 0.0448 0.1098 0.050 Uiso 1 1 calc R U
H33B H -0.2465 0.1078 0.1118 0.050 Uiso 1 1 calc R U
C26 C 0.0727(4) 0.1961(4) -0.2123(2) 0.0462(9) Uani 1 1 d . .
H26A H 0.0264 0.2470 -0.2345 0.055 Uiso 1 1 calc R U
H26B H 0.1305 0.2370 -0.1704 0.055 Uiso 1 1 calc R U
C43 C -0.3551(5) 0.1062(4) -0.2994(3) 0.0546(11) Uani 1 1 d . .
C17 C -0.1422(4) 0.4036(4) 0.0460(3) 0.0503(10) Uani 1 1 d . .
H17A H -0.1521 0.4008 -0.0076 0.060 Uiso 1 1 calc R U
H17B H -0.2156 0.4277 0.0635 0.060 Uiso 1 1 calc R U
C9 C 0.3181(4) 0.2735(4) -0.0367(3) 0.0479(9) Uani 1 1 d . .
H9A H 0.2683 0.3294 -0.0497 0.057 Uiso 1 1 calc R U
H9B H 0.3622 0.3013 0.0141 0.057 Uiso 1 1 calc R U
C10 C 0.4046(4) 0.2426(4) -0.0925(3) 0.0522(10) Uani 1 1 d . .
H10A H 0.4681 0.2034 -0.0714 0.063 Uiso 1 1 calc R U
H10B H 0.3631 0.1955 -0.1391 0.063 Uiso 1 1 calc R U
C11 C 0.4576(4) 0.3395(4) -0.1101(3) 0.0477(10) Uani 1 1 d . .
C19 C -0.0133(5) 0.5026(4) 0.1726(3) 0.0526(11) Uani 1 1 d . .
C18 C -0.0411(5) 0.4847(4) 0.0883(3) 0.0551(11) Uani 1 1 d . .
H18A H 0.0305 0.4619 0.0679 0.066 Uiso 1 1 calc R U
H18B H -0.0598 0.5533 0.0772 0.066 Uiso 1 1 calc R U
C13 C 0.6185(5) 0.4683(5) -0.0950(4) 0.0670(14) Uani 1 1 d . .
H13 H 0.6950 0.4952 -0.0722 0.080 Uiso 1 1 calc R U
C42 C -0.4272(5) 0.1186(4) -0.2364(3) 0.0551(11) Uani 1 1 d . .
H42A H -0.5099 0.1259 -0.2567 0.066 Uiso 1 1 calc R U
H42B H -0.4001 0.1843 -0.1982 0.066 Uiso 1 1 calc R U
C25 C -0.0103(4) 0.1317(4) -0.1812(2) 0.0455(9) Uani 1 1 d . .
H25A H 0.0319 0.0746 -0.1638 0.055 Uiso 1 1 calc R U
H25B H -0.0768 0.0996 -0.2203 0.055 Uiso 1 1 calc R U
C36 C -0.2516(5) 0.2698(5) 0.2476(3) 0.0619(13) Uani 1 1 d . .
H36 H -0.1869 0.2620 0.2221 0.074 Uiso 1 1 calc R U
C2 C 0.2062(4) 0.2508(4) 0.2755(2) 0.0543(11) Uani 1 1 d . .
H2A H 0.2640 0.1955 0.2701 0.065 Uiso 1 1 calc R U
H2B H 0.2485 0.3195 0.2838 0.065 Uiso 1 1 calc R U
C3 C 0.1498(5) 0.2506(5) 0.3441(3) 0.0600(13) Uani 1 1 d . .
C32 C 0.1998(5) 0.0407(5) -0.2599(3) 0.0575(12) Uani 1 1 d . .
H32 H 0.1969 0.0182 -0.2161 0.069 Uiso 1 1 calc R U
C48 C -0.2743(6) 0.1847(5) -0.2998(3) 0.0706(15) Uani 1 1 d . .
H48 H -0.2644 0.2475 -0.2611 0.085 Uiso 1 1 calc R U
C27 C 0.1390(4) 0.1302(4) -0.2711(3) 0.0477(10) Uani 1 1 d . .
C12 C 0.5704(5) 0.3809(5) -0.0762(3) 0.0610(12) Uani 1 1 d . .
H12 H 0.6145 0.3503 -0.0406 0.073 Uiso 1 1 calc R U
C16 C 0.3944(5) 0.3889(6) -0.1623(4) 0.0773(18) Uani 1 1 d . .
H16 H 0.3179 0.3625 -0.1855 0.093 Uiso 1 1 calc R U
C40 C -0.4601(5) 0.2576(5) 0.2470(3) 0.0627(13) Uani 1 1 d . .
H40 H -0.5376 0.2422 0.2210 0.075 Uiso 1 1 calc R U
C31 C 0.2646(5) -0.0157(5) -0.3128(3) 0.0669(14) Uani 1 1 d . .
H31 H 0.3037 -0.0761 -0.3045 0.080 Uiso 1 1 calc R U
C34 C -0.3879(4) 0.2073(4) 0.1222(3) 0.0485(10) Uani 1 1 d . .
H34A H -0.3564 0.2621 0.1017 0.058 Uiso 1 1 calc R U
H34B H -0.4730 0.1989 0.1042 0.058 Uiso 1 1 calc R U
C28 C 0.1455(6) 0.1620(6) -0.3364(3) 0.0712(16) Uani 1 1 d . .
H28 H 0.1052 0.2215 -0.3456 0.085 Uiso 1 1 calc R U
C23 C -0.0715(8) 0.5244(6) 0.2950(4) 0.091(2) Uani 1 1 d . .
H23 H -0.1310 0.5232 0.3239 0.109 Uiso 1 1 calc R U
C15 C 0.4421(6) 0.4756(7) -0.1803(4) 0.087(2) Uani 1 1 d . .
H15 H 0.3979 0.5074 -0.2153 0.105 Uiso 1 1 calc R U
C47 C -0.2069(7) 0.1722(7) -0.3572(4) 0.086(2) Uani 1 1 d . .
H47 H -0.1528 0.2269 -0.3567 0.104 Uiso 1 1 calc R U
C35 C -0.3660(4) 0.2445(4) 0.2072(3) 0.0467(9) Uani 1 1 d . .
C22 C 0.0434(10) 0.5473(7) 0.3294(4) 0.106(3) Uani 1 1 d . .
H22 H 0.0623 0.5651 0.3820 0.127 Uiso 1 1 calc R U
C21 C 0.1300(8) 0.5441(6) 0.2872(5) 0.096(2) Uani 1 1 d . .
H21 H 0.2090 0.5558 0.3109 0.115 Uiso 1 1 calc R U
C8 C 0.0774(7) 0.1639(7) 0.3460(4) 0.088(2) Uani 1 1 d . .
H8 H 0.0637 0.1049 0.3043 0.105 Uiso 1 1 calc R U
C14 C 0.5547(5) 0.5151(5) -0.1467(4) 0.0698(15) Uani 1 1 d . .
H14 H 0.5877 0.5735 -0.1590 0.084 Uiso 1 1 calc R U
C39 C -0.4404(7) 0.2929(6) 0.3245(4) 0.0822(19) Uani 1 1 d . .
H39 H -0.5045 0.3014 0.3505 0.099 Uiso 1 1 calc R U
C20 C 0.1033(6) 0.5238(5) 0.2089(4) 0.0721(15) Uani 1 1 d . .
H20 H 0.1639 0.5245 0.1808 0.087 Uiso 1 1 calc R U
C29 C 0.2120(7) 0.1055(7) -0.3888(4) 0.092(2) Uani 1 1 d . .
H29 H 0.2161 0.1283 -0.4324 0.111 Uiso 1 1 calc R U
C38 C -0.3256(7) 0.3159(7) 0.3641(3) 0.089(2) Uani 1 1 d . .
H38 H -0.3121 0.3377 0.4168 0.107 Uiso 1 1 calc R U
C7 C 0.0255(8) 0.1645(10) 0.4088(5) 0.112(3) Uani 1 1 d . .
H7 H -0.0233 0.1066 0.4094 0.134 Uiso 1 1 calc R U
C44 C -0.3685(7) 0.0141(6) -0.3582(4) 0.084(2) Uani 1 1 d . .
H44 H -0.4243 -0.0396 -0.3596 0.101 Uiso 1 1 calc R U
C30 C 0.2715(6) 0.0171(6) -0.3775(4) 0.0787(18) Uani 1 1 d . .
H30 H 0.3157 -0.0200 -0.4129 0.094 Uiso 1 1 calc R U
C6 C 0.0469(10) 0.2508(11) 0.4697(5) 0.126(4) Uani 1 1 d . .
H6 H 0.0152 0.2495 0.5128 0.151 Uiso 1 1 calc R U
C24 C -0.1006(6) 0.5027(5) 0.2166(4) 0.0687(14) Uani 1 1 d . .
H24 H -0.1798 0.4882 0.1935 0.082 Uiso 1 1 calc R U
C46 C -0.2189(8) 0.0805(8) -0.4144(4) 0.098(2) Uani 1 1 d . .
H46 H -0.1727 0.0722 -0.4524 0.118 Uiso 1 1 calc R U
C37 C -0.2333(7) 0.3066(6) 0.3256(4) 0.0802(18) Uani 1 1 d . .
H37 H -0.1564 0.3251 0.3520 0.096 Uiso 1 1 calc R U
C5 C 0.1134(11) 0.3391(10) 0.4694(5) 0.125(4) Uani 1 1 d . .
H5 H 0.1233 0.3993 0.5103 0.150 Uiso 1 1 calc R U
C45 C -0.2999(9) 0.0008(8) -0.4152(4) 0.107(3) Uani 1 1 d . .
H45 H -0.3088 -0.0621 -0.4538 0.128 Uiso 1 1 calc R U
C4 C 0.1661(9) 0.3362(7) 0.4059(4) 0.100(3) Uani 1 1 d . .
H4 H 0.2142 0.3948 0.4057 0.120 Uiso 1 1 calc R U
O1 O 0.3700(11) 0.6036(11) 0.4407(7) 0.212(5) Uani 1 1 d . U
C50 C 0.4582(14) 0.6492(12) 0.4362(9) 0.157(5) Uani 1 1 d D U
C51 C 0.4875(14) 0.7605(12) 0.4794(9) 0.191(6) Uani 1 1 d D U
H51A H 0.4357 0.7805 0.5163 0.287 Uiso 1 1 calc R U
H51B H 0.4773 0.8070 0.4457 0.287 Uiso 1 1 calc R U
H51C H 0.5686 0.7669 0.5048 0.287 Uiso 1 1 calc R U
C49 C 0.5327(19) 0.609(2) 0.3810(13) 0.320(14) Uani 1 1 d D U
H49A H 0.5085 0.5354 0.3557 0.479 Uiso 1 1 calc R U
H49B H 0.6140 0.6123 0.4057 0.479 Uiso 1 1 calc R U
H49C H 0.5256 0.6513 0.3446 0.479 Uiso 1 1 calc R U

loop_
_atom_site_aniso_label
_atom_site_aniso_U_11
_atom_site_aniso_U_22
_atom_site_aniso_U_33
_atom_site_aniso_U_23
_atom_site_aniso_U_13
_atom_site_aniso_U_12
Pd2 0.04320(18) 0.03443(17) 0.03250(15) 0.00914(11) 0.01014(11) 0.00209(12)
Pd3 0.04221(17) 0.03350(16) 0.03211(15) 0.00904(11) 0.00975(11) 0.00041(11)
Pd1 0.04217(17) 0.03287(16) 0.03341(15) 0.00881(11) 0.00982(11) 0.00184(11)
S4 0.0476(5) 0.0399(5) 0.0337(4) 0.0117(4) 0.0106(3) -0.0014(4)
S3 0.0453(5) 0.0373(5) 0.0347(4) 0.0075(4) 0.0115(3) 0.0006(4)
S1 0.0477(5) 0.0377(5) 0.0347(4) 0.0063(4) 0.0093(4) 0.0041(4)
S6 0.0476(5) 0.0382(5) 0.0327(4) 0.0096(4) 0.0094(3) 0.0008(4)
S2 0.0481(5) 0.0385(5) 0.0359(4) 0.0113(4) 0.0126(4) 0.0047(4)
S5 0.0434(5) 0.0356(5) 0.0367(4) 0.0097(4) 0.0129(3) 0.0043(4)
C41 0.053(2) 0.052(3) 0.041(2) 0.0136(19) 0.0047(17) 0.0023(19)
C1 0.055(2) 0.045(2) 0.0369(19) 0.0077(17) 0.0126(17) 0.0053(18)
C33 0.051(2) 0.040(2) 0.0396(19) 0.0126(17) 0.0167(16) 0.0037(17)
C26 0.060(3) 0.044(2) 0.039(2) 0.0126(18) 0.0170(18) -0.0004(19)
C43 0.067(3) 0.056(3) 0.042(2) 0.018(2) 0.0012(19) 0.008(2)
C17 0.055(2) 0.044(2) 0.052(2) 0.0109(19) 0.0083(19) 0.0103(19)
C9 0.061(3) 0.040(2) 0.047(2) 0.0137(18) 0.0158(19) 0.0028(19)
C10 0.051(2) 0.045(3) 0.065(3) 0.019(2) 0.016(2) 0.0041(19)
C11 0.050(2) 0.043(2) 0.056(2) 0.018(2) 0.0164(19) 0.0044(18)
C19 0.067(3) 0.034(2) 0.055(3) 0.0059(19) 0.011(2) -0.0009(19)
C18 0.072(3) 0.036(2) 0.057(3) 0.010(2) 0.014(2) 0.000(2)
C13 0.057(3) 0.057(3) 0.085(4) 0.018(3) 0.006(3) -0.010(2)
C42 0.060(3) 0.057(3) 0.047(2) 0.012(2) 0.008(2) 0.014(2)
C25 0.059(2) 0.044(2) 0.0360(19) 0.0086(17) 0.0170(17) -0.0015(18)
C36 0.069(3) 0.064(3) 0.054(3) 0.014(2) 0.013(2) -0.001(2)
C2 0.062(3) 0.060(3) 0.036(2) 0.002(2) 0.0105(19) 0.005(2)
C3 0.071(3) 0.074(4) 0.036(2) 0.014(2) 0.010(2) 0.016(3)
C32 0.068(3) 0.059(3) 0.050(2) 0.017(2) 0.015(2) 0.006(2)
C48 0.091(4) 0.066(4) 0.053(3) 0.016(3) 0.005(3) -0.007(3)
C27 0.054(2) 0.051(3) 0.040(2) 0.0102(19) 0.0143(17) -0.0019(19)
C12 0.059(3) 0.055(3) 0.069(3) 0.022(3) 0.002(2) 0.001(2)
C16 0.058(3) 0.084(4) 0.098(5) 0.049(4) -0.003(3) -0.011(3)
C40 0.073(3) 0.065(3) 0.054(3) 0.012(2) 0.027(2) 0.014(3)
C31 0.068(3) 0.067(4) 0.064(3) 0.010(3) 0.016(2) 0.015(3)
C34 0.055(2) 0.047(2) 0.046(2) 0.0099(19) 0.0163(18) 0.0084(19)
C28 0.095(4) 0.080(4) 0.053(3) 0.031(3) 0.034(3) 0.028(3)
C23 0.140(7) 0.070(4) 0.066(4) 0.010(3) 0.041(4) -0.003(4)
C15 0.083(4) 0.096(5) 0.098(5) 0.062(5) 0.001(4) -0.005(4)
C47 0.088(4) 0.108(6) 0.069(4) 0.036(4) 0.012(3) -0.015(4)
C35 0.058(3) 0.038(2) 0.047(2) 0.0090(18) 0.0193(19) 0.0035(18)
C22 0.172(9) 0.074(5) 0.055(4) 0.001(3) -0.008(5) 0.000(5)
C21 0.103(5) 0.070(4) 0.089(5) -0.002(4) -0.026(4) -0.006(4)
C8 0.103(5) 0.106(6) 0.057(3) 0.022(4) 0.021(3) -0.010(4)
C14 0.076(4) 0.057(3) 0.085(4) 0.029(3) 0.022(3) -0.003(3)
C39 0.103(5) 0.091(5) 0.056(3) 0.007(3) 0.040(3) 0.013(4)
C20 0.071(3) 0.058(3) 0.079(4) 0.008(3) 0.002(3) -0.003(3)
C29 0.121(6) 0.118(6) 0.057(3) 0.037(4) 0.048(4) 0.037(5)
C38 0.125(6) 0.094(5) 0.042(3) 0.002(3) 0.019(3) 0.011(4)
C7 0.110(6) 0.164(10) 0.073(5) 0.048(6) 0.022(4) -0.015(6)
C44 0.119(5) 0.077(4) 0.053(3) 0.001(3) 0.028(3) -0.025(4)
C30 0.084(4) 0.096(5) 0.057(3) 0.009(3) 0.028(3) 0.023(4)
C6 0.145(8) 0.192(12) 0.059(4) 0.048(6) 0.046(5) 0.055(8)
C24 0.075(4) 0.061(3) 0.068(3) 0.003(3) 0.025(3) -0.001(3)
C46 0.114(6) 0.119(7) 0.066(4) 0.020(4) 0.034(4) -0.012(5)
C37 0.095(5) 0.075(4) 0.059(3) 0.008(3) -0.007(3) -0.008(3)
C5 0.190(11) 0.133(9) 0.052(4) 0.006(5) 0.046(5) 0.020(8)
C45 0.152(8) 0.104(6) 0.059(4) -0.008(4) 0.047(4) -0.022(6)
C4 0.158(8) 0.093(6) 0.044(3) 0.003(3) 0.025(4) 0.003(5)
O1 0.216(6) 0.213(6) 0.208(6) 0.056(4) 0.029(4) -0.003(4)
C50 0.157(5) 0.157(5) 0.156(5) 0.039(2) 0.026(2) 0.006(2)
C51 0.193(7) 0.190(7) 0.190(7) 0.050(4) 0.026(4) 0.008(4)
C49 0.320(14) 0.320(14) 0.319(14) 0.077(5) 0.058(5) 0.017(4)

loop_
_atom_type_symbol
_atom_type_description
_atom_type_scat_dispersion_real
_atom_type_scat_dispersion_imag
_atom_type_scat_source
C C 0.0181 0.0091 'International Tables Vol C Tables 4.2.6.8 and 6.1.1.4'
H H 0.0000 0.0000 'International Tables Vol C Tables 4.2.6.8 and 6.1.1.4'
S S 0.3331 0.5567 'International Tables Vol C Tables 4.2.6.8 and 6.1.1.4'
Pd Pd 0.1215 3.9337 'International Tables Vol C Tables 4.2.6.8 and 6.1.1.4'
O O 0.0492 0.0322 'International Tables Vol C Tables 4.2.6.8 and 6.1.1.4'

loop_
_geom_angle_atom_site_label_1
_geom_angle_atom_site_label_2
_geom_angle_atom_site_label_3
_geom_angle
_geom_angle_site_symmetry_1
_geom_angle_site_symmetry_3
S2 Pd2 S4 97.57(3) . .
S2 Pd2 S1 82.23(3) . .
S4 Pd2 S1 173.48(4) . .
S2 Pd2 S3 171.33(4) . .
S4 Pd2 S3 81.69(3) . .
S1 Pd2 S3 99.49(3) . .
S2 Pd2 Pd3 125.84(3) . .
S4 Pd2 Pd3 46.94(2) . .
S1 Pd2 Pd3 137.81(3) . .
S3 Pd2 Pd3 48.12(2) . .
S2 Pd2 Pd1 46.79(2) . .
S4 Pd2 Pd1 136.49(3) . .
S1 Pd2 Pd1 46.87(2) . .
S3 Pd2 Pd1 129.33(3) . .
Pd3 Pd2 Pd1 127.363(12) . .
S4 Pd3 S5 177.59(3) . .
S4 Pd3 S6 97.22(4) . .
S5 Pd3 S6 81.07(3) . .
S4 Pd3 S3 81.69(3) . .
S5 Pd3 S3 100.32(3) . .
S6 Pd3 S3 168.62(4) . .
S4 Pd3 Pd1 130.86(3) . 2
S5 Pd3 Pd1 48.97(2) . 2
S6 Pd3 Pd1 49.16(2) . 2
S3 Pd3 Pd1 123.88(3) . 2
S4 Pd3 Pd2 47.49(2) . .
S5 Pd3 Pd2 134.91(3) . .
S6 Pd3 Pd2 124.27(3) . .
S3 Pd3 Pd2 47.58(2) . .
Pd1 Pd3 Pd2 116.541(12) 2 .
S2 Pd1 S1 82.56(3) . .
S2 Pd1 S5 98.22(3) . 2
S1 Pd1 S5 177.98(4) . 2
S2 Pd1 S6 164.45(4) . 2
S1 Pd1 S6 98.67(4) . 2
S5 Pd1 S6 81.08(3) 2 2
S2 Pd1 Pd3 119.47(3) . 2
S1 Pd1 Pd3 132.06(3) . 2
S5 Pd1 Pd3 49.08(2) 2 2
S6 Pd1 Pd3 49.06(2) 2 2
S2 Pd1 Pd2 46.98(3) . .
S1 Pd1 Pd2 47.08(2) . .
S5 Pd1 Pd2 134.62(3) 2 .
S6 Pd1 Pd2 124.09(3) 2 .
Pd3 Pd1 Pd2 116.096(11) 2 .
C25 S4 Pd3 113.59(14) . .
C25 S4 Pd2 110.21(15) . .
Pd3 S4 Pd2 85.57(3) . .
C17 S3 Pd2 103.27(16) . .
C17 S3 Pd3 106.74(16) . .
Pd2 S3 Pd3 84.30(3) . .
C1 S1 Pd1 112.51(15) . .
C1 S1 Pd2 112.28(15) . .
Pd1 S1 Pd2 86.05(3) . .
C41 S6 Pd3 107.32(16) . .
C41 S6 Pd1 108.23(15) . 2
Pd3 S6 Pd1 81.79(3) . 2
C9 S2 Pd1 113.97(15) . .
C9 S2 Pd2 104.84(15) . .
Pd1 S2 Pd2 86.22(3) . .
C33 S5 Pd1 114.45(14) . 2
C33 S5 Pd3 110.78(14) . .
Pd1 S5 Pd3 81.95(3) 2 .
C42 C41 S6 111.7(3) . .
C42 C41 H41A 109.3 . .
S6 C41 H41A 109.3 . .
C42 C41 H41B 109.3 . .
S6 C41 H41B 109.3 . .
H41A C41 H41B 107.9 . .
C2 C1 S1 109.9(3) . .
C2 C1 H1A 109.7 . .
S1 C1 H1A 109.7 . .
C2 C1 H1B 109.7 . .
S1 C1 H1B 109.7 . .
H1A C1 H1B 108.2 . .
C34 C33 S5 109.3(3) . .
C34 C33 H33A 109.8 . .
S5 C33 H33A 109.8 . .
C34 C33 H33B 109.8 . .
S5 C33 H33B 109.8 . .
H33A C33 H33B 108.3 . .
C27 C26 C25 115.1(4) . .
C27 C26 H26A 108.5 . .
C25 C26 H26A 108.5 . .
C27 C26 H26B 108.5 . .
C25 C26 H26B 108.5 . .
H26A C26 H26B 107.5 . .
C48 C43 C44 118.1(6) . .
C48 C43 C42 121.2(5) . .
C44 C43 C42 120.7(5) . .
C18 C17 S3 112.8(3) . .
C18 C17 H17A 109.0 . .
S3 C17 H17A 109.0 . .
C18 C17 H17B 109.0 . .
S3 C17 H17B 109.0 . .
H17A C17 H17B 107.8 . .
C10 C9 S2 109.7(3) . .
C10 C9 H9A 109.7 . .
S2 C9 H9A 109.7 . .
C10 C9 H9B 109.7 . .
S2 C9 H9B 109.7 . .
H9A C9 H9B 108.2 . .
C11 C10 C9 112.2(4) . .
C11 C10 H10A 109.2 . .
C9 C10 H10A 109.2 . .
C11 C10 H10B 109.2 . .
C9 C10 H10B 109.2 . .
H10A C10 H10B 107.9 . .
C12 C11 C16 117.8(5) . .
C12 C11 C10 121.4(4) . .
C16 C11 C10 120.8(5) . .
C20 C19 C24 117.9(6) . .
C20 C19 C18 119.4(5) . .
C24 C19 C18 122.6(5) . .
C19 C18 C17 117.3(4) . .
C19 C18 H18A 108.0 . .
C17 C18 H18A 108.0 . .
C19 C18 H18B 108.0 . .
C17 C18 H18B 108.0 . .
H18A C18 H18B 107.2 . .
C14 C13 C12 120.7(5) . .
C14 C13 H13 119.6 . .
C12 C13 H13 119.6 . .
C43 C42 C41 114.3(4) . .
C43 C42 H42A 108.7 . .
C41 C42 H42A 108.7 . .
C43 C42 H42B 108.7 . .
C41 C42 H42B 108.7 . .
H42A C42 H42B 107.6 . .
C26 C25 S4 107.6(3) . .
C26 C25 H25A 110.2 . .
S4 C25 H25A 110.2 . .
C26 C25 H25B 110.2 . .
S4 C25 H25B 110.2 . .
H25A C25 H25B 108.5 . .
C37 C36 C35 120.3(6) . .
C37 C36 H36 119.8 . .
C35 C36 H36 119.8 . .
C3 C2 C1 113.4(4) . .
C3 C2 H2A 108.9 . .
C1 C2 H2A 108.9 . .
C3 C2 H2B 108.9 . .
C1 C2 H2B 108.9 . .
H2A C2 H2B 107.7 . .
C4 C3 C8 117.6(6) . .
C4 C3 C2 121.1(6) . .
C8 C3 C2 121.2(5) . .
C31 C32 C27 121.3(5) . .
C31 C32 H32 119.4 . .
C27 C32 H32 119.4 . .
C43 C48 C47 120.9(6) . .
C43 C48 H48 119.5 . .
C47 C48 H48 119.5 . .
C28 C27 C32 118.0(5) . .
C28 C27 C26 119.8(5) . .
C32 C27 C26 122.1(4) . .
C11 C12 C13 120.3(5) . .
C11 C12 H12 119.8 . .
C13 C12 H12 119.8 . .
C15 C16 C11 121.7(6) . .
C15 C16 H16 119.1 . .
C11 C16 H16 119.1 . .
C39 C40 C35 120.8(6) . .
C39 C40 H40 119.6 . .
C35 C40 H40 119.6 . .
C30 C31 C32 120.3(6) . .
C30 C31 H31 119.8 . .
C32 C31 H31 119.8 . .
C35 C34 C33 113.2(4) . .
C35 C34 H34A 108.9 . .
C33 C34 H34A 108.9 . .
C35 C34 H34B 108.9 . .
C33 C34 H34B 108.9 . .
H34A C34 H34B 107.7 . .
C27 C28 C29 120.2(6) . .
C27 C28 H28 119.9 . .
C29 C28 H28 119.9 . .
C22 C23 C24 120.2(7) . .
C22 C23 H23 119.9 . .
C24 C23 H23 119.9 . .
C14 C15 C16 119.7(6) . .
C14 C15 H15 120.1 . .
C16 C15 H15 120.1 . .
C46 C47 C48 120.8(7) . .
C46 C47 H47 119.6 . .
C48 C47 H47 119.6 . .
C40 C35 C36 118.2(5) . .
C40 C35 C34 120.7(5) . .
C36 C35 C34 121.1(4) . .
C21 C22 C23 119.7(7) . .
C21 C22 H22 120.1 . .
C23 C22 H22 120.1 . .
C22 C21 C20 121.2(7) . .
C22 C21 H21 119.4 . .
C20 C21 H21 119.4 . .
C7 C8 C3 120.9(8) . .
C7 C8 H8 119.5 . .
C3 C8 H8 119.5 . .
C13 C14 C15 119.7(6) . .
C13 C14 H14 120.1 . .
C15 C14 H14 120.1 . .
C40 C39 C38 120.4(6) . .
C40 C39 H39 119.8 . .
C38 C39 H39 119.8 . .
C19 C20 C21 120.1(7) . .
C19 C20 H20 119.9 . .
C21 C20 H20 119.9 . .
C30 C29 C28 121.5(6) . .
C30 C29 H29 119.3 . .
C28 C29 H29 119.3 . .
C37 C38 C39 119.3(6) . .
C37 C38 H38 120.3 . .
C39 C38 H38 120.3 . .
C6 C7 C8 119.1(10) . .
C6 C7 H7 120.4 . .
C8 C7 H7 120.4 . .
C43 C44 C45 121.1(7) . .
C43 C44 H44 119.5 . .
C45 C44 H44 119.5 . .
C29 C30 C31 118.7(6) . .
C29 C30 H30 120.7 . .
C31 C30 H30 120.7 . .
C7 C6 C5 122.0(8) . .
C7 C6 H6 119.0 . .
C5 C6 H6 119.0 . .
C19 C24 C23 120.8(6) . .
C19 C24 H24 119.6 . .
C23 C24 H24 119.6 . .
C47 C46 C45 119.2(7) . .
C47 C46 H46 120.4 . .
C45 C46 H46 120.4 . .
C38 C37 C36 120.9(6) . .
C38 C37 H37 119.5 . .
C36 C37 H37 119.5 . .
C6 C5 C4 117.8(9) . .
C6 C5 H5 121.1 . .
C4 C5 H5 121.1 . .
C46 C45 C44 119.9(7) . .
C46 C45 H45 120.1 . .
C44 C45 H45 120.1 . .
C3 C4 C5 122.4(9) . .
C3 C4 H4 118.8 . .
C5 C4 H4 118.8 . .
O1 C50 C49 123.8(18) . .
O1 C50 C51 120.8(16) . .
C49 C50 C51 114.7(17) . .
C50 C51 H51A 109.5 . .
C50 C51 H51B 109.5 . .
H51A C51 H51B 109.5 . .
C50 C51 H51C 109.5 . .
H51A C51 H51C 109.5 . .
H51B C51 H51C 109.5 . .
C50 C49 H49A 109.5 . .
C50 C49 H49B 109.5 . .
H49A C49 H49B 109.5 . .
C50 C49 H49C 109.5 . .
H49A C49 H49C 109.5 . .
H49B C49 H49C 109.5 . .

loop_
_geom_bond_atom_site_label_1
_geom_bond_atom_site_label_2
_geom_bond_distance
_geom_bond_site_symmetry_2
Pd2 S2 2.3260(10) .
Pd2 S4 2.3269(9) .
Pd2 S1 2.3300(10) .
Pd2 S3 2.3348(10) .
Pd2 Pd3 3.1470(4) .
Pd2 Pd1 3.1743(4) .
Pd3 S4 2.3063(10) .
Pd3 S5 2.3266(10) .
Pd3 S6 2.3267(10) .
Pd3 S3 2.3548(10) .
Pd3 Pd1 3.0487(4) 2
Pd1 S2 2.3188(10) .
Pd1 S1 2.3221(10) .
Pd1 S5 2.3226(10) 2
Pd1 S6 2.3302(9) 2
Pd1 Pd3 3.0487(4) 2
S4 C25 1.830(4) .
S3 C17 1.829(5) .
S1 C1 1.827(4) .
S6 C41 1.829(4) .
S6 Pd1 2.3303(9) 2
S2 C9 1.825(5) .
S5 C33 1.814(4) .
S5 Pd1 2.3226(10) 2
C41 C42 1.521(7) .
C41 H41A 0.9700 .
C41 H41B 0.9700 .
C1 C2 1.524(6) .
C1 H1A 0.9700 .
C1 H1B 0.9700 .
C33 C34 1.524(6) .
C33 H33A 0.9700 .
C33 H33B 0.9700 .
C26 C27 1.512(6) .
C26 C25 1.521(6) .
C26 H26A 0.9700 .
C26 H26B 0.9700 .
C43 C48 1.365(8) .
C43 C44 1.385(8) .
C43 C42 1.509(7) .
C17 C18 1.525(7) .
C17 H17A 0.9700 .
C17 H17B 0.9700 .
C9 C10 1.523(6) .
C9 H9A 0.9700 .
C9 H9B 0.9700 .
C10 C11 1.509(6) .
C10 H10A 0.9700 .
C10 H10B 0.9700 .
C11 C12 1.378(7) .
C11 C16 1.389(7) .
C19 C20 1.381(8) .
C19 C24 1.384(8) .
C19 C18 1.497(7) .
C18 H18A 0.9700 .
C18 H18B 0.9700 .
C13 C14 1.365(9) .
C13 C12 1.389(8) .
C13 H13 0.9300 .
C42 H42A 0.9700 .
C42 H42B 0.9700 .
C25 H25A 0.9700 .
C25 H25B 0.9700 .
C36 C37 1.382(8) .
C36 C35 1.389(7) .
C36 H36 0.9300 .
C2 C3 1.511(7) .
C2 H2A 0.9700 .
C2 H2B 0.9700 .
C3 C4 1.364(9) .
C3 C8 1.394(10) .
C32 C31 1.385(8) .
C32 C27 1.387(7) .
C32 H32 0.9300 .
C48 C47 1.385(9) .
C48 H48 0.9300 .
C27 C28 1.380(7) .
C12 H12 0.9300 .
C16 C15 1.373(9) .
C16 H16 0.9300 .
C40 C39 1.371(8) .
C40 C35 1.384(7) .
C40 H40 0.9300 .
C31 C30 1.375(9) .
C31 H31 0.9300 .
C34 C35 1.502(6) .
C34 H34A 0.9700 .
C34 H34B 0.9700 .
C28 C29 1.390(9) .
C28 H28 0.9300 .
C23 C22 1.358(12) .
C23 C24 1.389(10) .
C23 H23 0.9300 .
C15 C14 1.369(9) .
C15 H15 0.9300 .
C47 C46 1.366(12) .
C47 H47 0.9300 .
C22 C21 1.349(12) .
C22 H22 0.9300 .
C21 C20 1.387(10) .
C21 H21 0.9300 .
C8 C7 1.384(10) .
C8 H8 0.9300 .
C14 H14 0.9300 .
C39 C38 1.384(11) .
C39 H39 0.9300 .
C20 H20 0.9300 .
C29 C30 1.369(11) .
C29 H29 0.9300 .
C38 C37 1.353(10) .
C38 H38 0.9300 .
C7 C6 1.361(15) .
C7 H7 0.9300 .
C44 C45 1.387(9) .
C44 H44 0.9300 .
C30 H30 0.9300 .
C6 C5 1.362(15) .
C6 H6 0.9300 .
C24 H24 0.9300 .
C46 C45 1.371(11) .
C46 H46 0.9300 .
C37 H37 0.9300 .
C5 C4 1.395(11) .
C5 H5 0.9300 .
C45 H45 0.9300 .
C4 H4 0.9300 .
O1 C50 1.186(16) .
C50 C49 1.434(9) .
C50 C51 1.463(9) .
C51 H51A 0.9600 .
C51 H51B 0.9600 .
C51 H51C 0.9600 .
C49 H49A 0.9600 .
C49 H49B 0.9600 .
C49 H49C 0.9600 .

loop_
_geom_torsion_atom_site_label_1
_geom_torsion_atom_site_label_2
_geom_torsion_atom_site_label_3
_geom_torsion_atom_site_label_4
_geom_torsion
_geom_torsion_site_symmetry_1
Pd3 S6 C41 C42 71.5(3) .
Pd1 S6 C41 C42 158.4(3) 2
Pd1 S1 C1 C2 87.3(3) .
Pd2 S1 C1 C2 -177.6(3) .
Pd1 S5 C33 C34 178.0(3) 2
Pd3 S5 C33 C34 87.5(3) .
Pd2 S3 C17 C18 -59.9(4) .
Pd3 S3 C17 C18 -147.8(3) .
Pd1 S2 C9 C10 107.7(3) .
Pd2 S2 C9 C10 -159.8(3) .
S2 C9 C10 C11 163.0(3) .
C9 C10 C11 C12 100.6(6) .
C9 C10 C11 C16 -80.3(7) .
C20 C19 C18 C17 145.3(5) .
C24 C19 C18 C17 -37.2(7) .
S3 C17 C18 C19 -59.9(5) .
C48 C43 C42 C41 -126.7(5) .
C44 C43 C42 C41 52.8(7) .
S6 C41 C42 C43 57.7(5) .
C27 C26 C25 S4 171.9(3) .
Pd3 S4 C25 C26 174.0(3) .
Pd2 S4 C25 C26 -91.9(3) .
S1 C1 C2 C3 174.4(4) .
C1 C2 C3 C4 -123.9(7) .
C1 C2 C3 C8 54.8(8) .
C44 C43 C48 C47 -0.6(9) .
C42 C43 C48 C47 178.9(6) .
C31 C32 C27 C28 -0.3(9) .
C31 C32 C27 C26 -177.0(5) .
C25 C26 C27 C28 134.4(5) .
C25 C26 C27 C32 -49.1(6) .
C16 C11 C12 C13 -0.9(9) .
C10 C11 C12 C13 178.2(5) .
C14 C13 C12 C11 0.6(10) .
C12 C11 C16 C15 0.5(11) .
C10 C11 C16 C15 -178.6(7) .
C27 C32 C31 C30 0.9(9) .
S5 C33 C34 C35 -176.9(3) .
C32 C27 C28 C29 -0.4(10) .
C26 C27 C28 C29 176.3(7) .
C11 C16 C15 C14 0.2(13) .
C43 C48 C47 C46 -0.5(11) .
C39 C40 C35 C36 -1.0(9) .
C39 C40 C35 C34 -179.2(6) .
C37 C36 C35 C40 0.2(8) .
C37 C36 C35 C34 178.3(5) .
C33 C34 C35 C40 -119.0(5) .
C33 C34 C35 C36 62.9(6) .
C24 C23 C22 C21 -3.0(13) .
C23 C22 C21 C20 3.7(13) .
C4 C3 C8 C7 -0.9(12) .
C2 C3 C8 C7 -179.7(7) .
C12 C13 C14 C15 0.1(11) .
C16 C15 C14 C13 -0.5(13) .
C35 C40 C39 C38 -0.1(11) .
C24 C19 C20 C21 0.2(9) .
C18 C19 C20 C21 177.8(6) .
C22 C21 C20 C19 -2.3(12) .
C27 C28 C29 C30 0.6(13) .
C40 C39 C38 C37 2.1(12) .
C3 C8 C7 C6 -0.6(14) .
C48 C43 C44 C45 1.5(11) .
C42 C43 C44 C45 -178.0(7) .
C28 C29 C30 C31 0.0(13) .
C32 C31 C30 C29 -0.8(11) .
C8 C7 C6 C5 3.1(17) .
C20 C19 C24 C23 0.4(9) .
C18 C19 C24 C23 -177.1(6) .
C22 C23 C24 C19 1.0(11) .
C48 C47 C46 C45 0.8(14) .
C39 C38 C37 C36 -2.9(12) .
C35 C36 C37 C38 1.8(10) .
C7 C6 C5 C4 -4.0(17) .
C47 C46 C45 C44 0.1(15) .
C43 C44 C45 C46 -1.3(15) .
C8 C3 C4 C5 0.0(13) .
C2 C3 C4 C5 178.8(8) .
C6 C5 C4 C3 2.4(16) .
